data_4301527
loop_
_publ_author_name
'Debdas Mandal'
'Pabitra Baran Chatterjee'
'Shubhajit Bhattacharya'
'Ki-Young Choi'
'Rodolphe Cl\'erac'
'Muktimoy Chaudhury'

_publ_section_title
;
Tetra-, Tri-, and Mononuclear Manganese(II/III) Complexes of a Phenol-Based
N2O2 Capping Ligand: Use of Carboxylates as Ancillary Ligands in Tuning the
Nuclearity of the Complexes
;
_journal_name_full 'Inorganic Chemistry'
_journal_page_first 1826
_journal_page_last 1835
_journal_paper_doi 10.1021/ic801132r
_journal_volume 48
_journal_year 2009
_chemical_formula_sum 'C52 H78 Mn3 N4 O11'
_chemical_formula_weight 1100.00
_chemical_name_systematic
;
 ?
;
_space_group_IT_number 1
_symmetry_cell_setting triclinic
_symmetry_space_group_name_Hall 'P 1'
_symmetry_space_group_name_H-M 'P 1'
_atom_sites_solution_hydrogens geom
_atom_sites_solution_primary direct
_atom_sites_solution_secondary difmap
_audit_creation_method SHELXL-97
_cell_angle_alpha 65.9610(10)
_cell_angle_beta 83.0920(10)
_cell_angle_gamma 63.9420(10)
_cell_formula_units_Z 1
_cell_length_a 10.9271(9)
_cell_length_b 11.6090(10)
_cell_length_c 13.2060(11)
_cell_measurement_reflns_used 7377
_cell_measurement_temperature 293(2)
_cell_measurement_theta_max 26.8025
_cell_measurement_theta_min 2.246
_cell_volume 1370.9(2)
_computing_cell_refinement 'SMART (Brucker, 1999)'
_computing_data_collection 'SMART (Brucker, 1999)'
_computing_data_reduction 'SAINT-plus (bruker, 1999)'
_computing_molecular_graphics 'Ortep-3 for windows(Farrugia, 1997)'
_computing_publication_material 'SHELXL97 (Sheldric, 1997)'
_computing_structure_refinement 'SHELXL97 (Sheldrick, 1997)'
_computing_structure_solution 'SHELXL97 (Sheldric, 1997)'
_diffrn_ambient_temperature 293(2)
_diffrn_measured_fraction_theta_full 0.992
_diffrn_measured_fraction_theta_max 0.992
_diffrn_measurement_device_type 'Bruker SMART 1000 CCD dffractometer'
_diffrn_radiation_monochromator graphite
_diffrn_radiation_source 'fine-focus sealed tube'
_diffrn_radiation_type MoK\a
_diffrn_radiation_wavelength 0.71073
_diffrn_reflns_av_R_equivalents 0.0185
_diffrn_reflns_av_sigmaI/netI 0.0561
_diffrn_reflns_limit_h_max 14
_diffrn_reflns_limit_h_min -14
_diffrn_reflns_limit_k_max 15
_diffrn_reflns_limit_k_min -15
_diffrn_reflns_limit_l_max 17
_diffrn_reflns_limit_l_min -17
_diffrn_reflns_number 18479
_diffrn_reflns_theta_full 28.35
_diffrn_reflns_theta_max 28.35
_diffrn_reflns_theta_min 1.69
_exptl_absorpt_coefficient_mu 0.740
_exptl_absorpt_correction_T_max 0.8870
_exptl_absorpt_correction_T_min 0.7618
_exptl_absorpt_correction_type multi-scan
_exptl_absorpt_process_details 'SADABS (Sheldrick, 1996)'
_exptl_crystal_colour black
_exptl_crystal_density_diffrn 1.332
_exptl_crystal_density_method 'not measured'
_exptl_crystal_description block
_exptl_crystal_F_000 581
_exptl_crystal_size_max 0.432
_exptl_crystal_size_mid 0.299
_exptl_crystal_size_min 0.162
_refine_diff_density_max 0.445
_refine_diff_density_min -0.249
_refine_diff_density_rms 0.054
_refine_ls_abs_structure_details 'Flack H D (1983), Acta Cryst. A39, 876-881'
_refine_ls_abs_structure_Flack 0.013(11)
_refine_ls_extinction_coef none
_refine_ls_extinction_method none
_refine_ls_goodness_of_fit_ref 1.016
_refine_ls_hydrogen_treatment constr
_refine_ls_matrix_type full
_refine_ls_number_parameters 640
_refine_ls_number_reflns 13364
_refine_ls_number_restraints 3
_refine_ls_restrained_S_all 1.015
_refine_ls_R_factor_all 0.0551
_refine_ls_R_factor_gt 0.0381
_refine_ls_shift/su_max 0.001
_refine_ls_shift/su_mean 0.000
_refine_ls_structure_factor_coef Fsqd
_refine_ls_weighting_details 'calc w=1/[\s^2^(Fo^2^)+(0.0481P)^2^+0.0000P] where P=(Fo^2^+2Fc^2^)/3'
_refine_ls_weighting_scheme calc
_refine_ls_wR_factor_gt 0.0900
_refine_ls_wR_factor_ref 0.0993
_reflns_number_gt 10898
_reflns_number_total 13364
_reflns_threshold_expression >2sigma(I)
_cod_data_source_file ic801132r_si_002_2.cif
_cod_data_source_block MC2
_cod_database_code 4301527

loop_
_symmetry_equiv_pos_as_xyz
'x, y, z'

loop_
_atom_site_label
_atom_site_type_symbol
_atom_site_fract_x
_atom_site_fract_y
_atom_site_fract_z
_atom_site_U_iso_or_equiv
_atom_site_adp_type
_atom_site_occupancy
_atom_site_symmetry_multiplicity
_atom_site_calc_flag
_atom_site_refinement_flags
_atom_site_disorder_assembly
_atom_site_disorder_group
Mn1 Mn 0.24378(4) 0.76103(4) 0.85166(3) 0.03430(10) Uani 1 1 d . . .
Mn2 Mn 0.38004(4) 0.46275(4) 1.05031(3) 0.03607(10) Uani 1 1 d . . .
Mn3 Mn 0.59866(4) 0.14548(4) 1.12084(3) 0.03361(10) Uani 1 1 d . . .
N1 N 0.2930(3) 0.9375(3) 0.7601(2) 0.0419(6) Uani 1 1 d . . .
N2 N 0.2856(2) 0.7431(2) 0.68007(19) 0.0360(5) Uani 1 1 d . . .
N3 N 0.6224(2) -0.0339(2) 1.0887(2) 0.0381(5) Uani 1 1 d . . .
N4 N 0.7701(2) 0.1356(2) 0.99855(19) 0.0351(5) Uani 1 1 d . . .
O1 O 0.0559(2) 0.8780(2) 0.80934(17) 0.0416(5) Uani 1 1 d . . .
O2 O 0.4305(2) 0.6198(2) 0.90131(16) 0.0379(4) Uani 1 1 d . . .
O3 O 0.2329(2) 0.8125(2) 0.99363(18) 0.0496(5) Uani 1 1 d . . .
O4 O 0.3388(2) 0.6013(2) 1.13018(18) 0.0470(5) Uani 1 1 d . . .
O5 O 0.2021(2) 0.6060(2) 0.93596(18) 0.0397(5) Uani 1 1 d . . .
O6 O 0.2739(2) 0.3463(2) 1.16119(19) 0.0471(5) Uani 1 1 d . . .
O7 O 0.4275(2) 0.1230(2) 1.21908(19) 0.0479(5) Uani 1 1 d . . .
O8 O 0.5736(2) 0.3092(2) 1.14077(17) 0.0392(5) Uani 1 1 d . . .
O9 O 0.7189(2) 0.0284(2) 1.24836(18) 0.0429(5) Uani 1 1 d . . .
O10 O 0.46981(18) 0.28341(19) 0.99547(15) 0.0349(4) Uani 1 1 d . . .
OW1 O 0.5753(14) 0.9617(13) 0.4662(8) 0.147(4) Uani 0.50 1 d P . .
OW1A O 0.5228(7) 0.9214(8) 0.4353(5) 0.089(2) Uani 0.50 1 d P . .
C1 C -0.0010(3) 0.9948(3) 0.7177(2) 0.0396(7) Uani 1 1 d . . .
C2 C -0.1132(3) 1.0180(3) 0.6581(3) 0.0417(7) Uani 1 1 d . . .
C3 C -0.1771(3) 0.9159(4) 0.7003(3) 0.0559(8) Uani 1 1 d . . .
H3A H -0.1268 0.8392 0.7672 0.084 Uiso 1 1 calc R . .
H3B H -0.1749 0.8814 0.6450 0.084 Uiso 1 1 calc R . .
H3C H -0.2701 0.9624 0.7156 0.084 Uiso 1 1 calc R . .
C4 C -0.1676(3) 1.1383(3) 0.5628(3) 0.0475(7) Uani 1 1 d . . .
H4 H -0.2399 1.1518 0.5219 0.057 Uiso 1 1 calc R . .
C5 C -0.1194(3) 1.2398(3) 0.5254(3) 0.0498(8) Uani 1 1 d . . .
C6 C -0.1877(5) 1.3746(4) 0.4240(3) 0.0734(11) Uani 1 1 d . . .
H6A H -0.2604 1.3719 0.3922 0.110 Uiso 1 1 calc R . .
H6B H -0.1218 1.3846 0.3701 0.110 Uiso 1 1 calc R . .
H6C H -0.2240 1.4523 0.4456 0.110 Uiso 1 1 calc R . .
C7 C -0.0102(4) 1.2159(3) 0.5862(3) 0.0489(7) Uani 1 1 d . . .
H7 H 0.0243 1.2823 0.5627 0.059 Uiso 1 1 calc R . .
C8 C 0.0497(3) 1.0953(3) 0.6819(3) 0.0418(7) Uani 1 1 d . . .
C9 C 0.1674(4) 1.0682(3) 0.7492(3) 0.0469(8) Uani 1 1 d . . .
H9A H 0.1393 1.0624 0.8229 0.056 Uiso 1 1 calc R . .
H9B H 0.1902 1.1471 0.7153 0.056 Uiso 1 1 calc R . .
C10 C 0.4009(4) 0.9362(4) 0.8216(3) 0.0530(8) Uani 1 1 d . . .
H10A H 0.3713 0.9359 0.8931 0.079 Uiso 1 1 calc R . .
H10B H 0.4161 1.0179 0.7798 0.079 Uiso 1 1 calc R . .
H10C H 0.4843 0.8541 0.8311 0.079 Uiso 1 1 calc R . .
C11 C 0.3438(3) 0.9376(3) 0.6487(3) 0.0462(7) Uani 1 1 d . . .
H11A H 0.3227 1.0330 0.5975 0.055 Uiso 1 1 calc R . .
H11B H 0.4423 0.8851 0.6570 0.055 Uiso 1 1 calc R . .
C12 C 0.2837(3) 0.8762(3) 0.5986(2) 0.0428(7) Uani 1 1 d . . .
H12A H 0.1903 0.9423 0.5703 0.051 Uiso 1 1 calc R . .
H12B H 0.3352 0.8609 0.5365 0.051 Uiso 1 1 calc R . .
C13 C 0.1801(3) 0.7159(3) 0.6470(3) 0.0460(7) Uani 1 1 d . . .
H13A H 0.0920 0.7913 0.6411 0.069 Uiso 1 1 calc R . .
H13B H 0.1810 0.6301 0.7019 0.069 Uiso 1 1 calc R . .
H13C H 0.1985 0.7084 0.5765 0.069 Uiso 1 1 calc R . .
C14 C 0.4170(3) 0.6225(3) 0.6871(2) 0.0383(6) Uani 1 1 d . . .
H14A H 0.4345 0.6237 0.6129 0.046 Uiso 1 1 calc R . .
H14B H 0.4070 0.5376 0.7324 0.046 Uiso 1 1 calc R . .
C15 C 0.5409(3) 0.6152(3) 0.7339(2) 0.0364(6) Uani 1 1 d . . .
C16 C 0.6566(3) 0.6011(3) 0.6752(3) 0.0451(7) Uani 1 1 d . . .
H16 H 0.6543 0.6041 0.6039 0.054 Uiso 1 1 calc R . .
C17 C 0.7769(3) 0.5825(3) 0.7197(3) 0.0492(8) Uani 1 1 d . . .
C18 C 0.9012(4) 0.5671(5) 0.6537(4) 0.0751(12) Uani 1 1 d . . .
H18A H 0.8810 0.5737 0.5822 0.113 Uiso 1 1 calc R . .
H18B H 0.9752 0.4779 0.6927 0.113 Uiso 1 1 calc R . .
H18C H 0.9268 0.6400 0.6440 0.113 Uiso 1 1 calc R . .
C19 C 0.7769(3) 0.5768(3) 0.8258(3) 0.0489(7) Uani 1 1 d . . .
H19 H 0.8565 0.5632 0.8571 0.059 Uiso 1 1 calc R . .
C20 C 0.6624(3) 0.5907(3) 0.8891(3) 0.0414(6) Uani 1 1 d . . .
C21 C 0.6674(4) 0.5834(4) 1.0044(3) 0.0535(8) Uani 1 1 d . . .
H21A H 0.5803 0.5951 1.0345 0.080 Uiso 1 1 calc R . .
H21B H 0.6886 0.6563 1.0023 0.080 Uiso 1 1 calc R . .
H21C H 0.7365 0.4942 1.0503 0.080 Uiso 1 1 calc R . .
C22 C 0.5432(3) 0.6084(3) 0.8416(2) 0.0361(6) Uani 1 1 d . . .
C23 C 0.2807(3) 0.7329(3) 1.0923(2) 0.0406(6) Uani 1 1 d . . .
C24 C 0.2657(4) 0.8020(3) 1.1712(3) 0.0487(7) Uani 1 1 d . . .
H24A H 0.2733 0.8892 1.1303 0.058 Uiso 1 1 calc R . .
H24B H 0.1747 0.8247 1.1977 0.058 Uiso 1 1 calc R . .
C25 C 0.3678(5) 0.7164(4) 1.2701(3) 0.0684(10) Uani 1 1 d . . .
H25A H 0.3507 0.7682 1.3155 0.103 Uiso 1 1 calc R . .
H25B H 0.4584 0.6956 1.2453 0.103 Uiso 1 1 calc R . .
H25C H 0.3597 0.6309 1.3129 0.103 Uiso 1 1 calc R . .
C26 C 0.0717(3) 0.6286(4) 0.9826(3) 0.0585(9) Uani 1 1 d . . .
H26A H 0.0673 0.5406 1.0218 0.088 Uiso 1 1 calc R . .
H26B H 0.0003 0.6878 0.9239 0.088 Uiso 1 1 calc R . .
H26C H 0.0605 0.6726 1.0330 0.088 Uiso 1 1 calc R . .
C27 C 0.3086(3) 0.2196(3) 1.2117(3) 0.0471(7) Uani 1 1 d . . .
C28 C 0.1993(4) 0.1715(4) 1.2681(4) 0.0830(14) Uani 1 1 d . . .
H28A H 0.2256 0.0782 1.2722 0.100 Uiso 1 1 calc R . .
H28B H 0.1955 0.1662 1.3435 0.100 Uiso 1 1 calc R . .
C29 C 0.0584(5) 0.2658(6) 1.2094(6) 0.1041(18) Uani 1 1 d . . .
H29A H -0.0053 0.2305 1.2499 0.156 Uiso 1 1 calc R . .
H29B H 0.0601 0.2685 1.1356 0.156 Uiso 1 1 calc R . .
H29C H 0.0309 0.3584 1.2053 0.156 Uiso 1 1 calc R . .
C30 C 0.6000(4) 0.3036(4) 1.2466(3) 0.0652(10) Uani 1 1 d . . .
H30A H 0.5818 0.3954 1.2396 0.098 Uiso 1 1 calc R . .
H30B H 0.6939 0.2414 1.2722 0.098 Uiso 1 1 calc R . .
H30C H 0.5420 0.2703 1.2990 0.098 Uiso 1 1 calc R . .
C31 C 0.8193(3) -0.1022(3) 1.2769(2) 0.0358(6) Uani 1 1 d . . .
C32 C 0.9377(3) -0.1427(3) 1.3383(2) 0.0421(7) Uani 1 1 d . . .
C33 C 0.9526(4) -0.0408(4) 1.3730(3) 0.0579(9) Uani 1 1 d . . .
H33A H 1.0392 -0.0846 1.4139 0.087 Uiso 1 1 calc R . .
H33B H 0.8804 -0.0121 1.4190 0.087 Uiso 1 1 calc R . .
H33C H 0.9476 0.0395 1.3081 0.087 Uiso 1 1 calc R . .
C34 C 1.0385(3) -0.2785(3) 1.3664(2) 0.0428(7) Uani 1 1 d . . .
H34 H 1.1158 -0.3063 1.4093 0.051 Uiso 1 1 calc R . .
C35 C 1.0303(3) -0.3747(3) 1.3343(2) 0.0427(7) Uani 1 1 d . . .
C36 C 1.1451(4) -0.5183(4) 1.3620(3) 0.0582(9) Uani 1 1 d . . .
H36A H 1.2178 -0.5292 1.4044 0.087 Uiso 1 1 calc R . .
H36B H 1.1783 -0.5301 1.2946 0.087 Uiso 1 1 calc R . .
H36C H 1.1125 -0.5873 1.4048 0.087 Uiso 1 1 calc R . .
C37 C 0.9114(3) -0.3324(3) 1.2740(2) 0.0424(7) Uani 1 1 d . . .
H37 H 0.9025 -0.3945 1.2512 0.051 Uiso 1 1 calc R . .
C38 C 0.8053(3) -0.1991(3) 1.2469(2) 0.0388(6) Uani 1 1 d . . .
C39 C 0.6721(3) -0.1618(3) 1.1957(3) 0.0453(7) Uani 1 1 d . . .
H39A H 0.6037 -0.1478 1.2490 0.054 Uiso 1 1 calc R . .
H39B H 0.6795 -0.2405 1.1820 0.054 Uiso 1 1 calc R . .
C40 C 0.4906(3) -0.0205(3) 1.0550(3) 0.0489(8) Uani 1 1 d . . .
H40A H 0.4278 -0.0086 1.1114 0.073 Uiso 1 1 calc R . .
H40B H 0.5051 -0.1034 1.0458 0.073 Uiso 1 1 calc R . .
H40C H 0.4535 0.0591 0.9861 0.073 Uiso 1 1 calc R . .
C41 C 0.7176(3) -0.0520(3) 1.0000(3) 0.0453(7) Uani 1 1 d . . .
H41A H 0.6656 0.0005 0.9285 0.054 Uiso 1 1 calc R . .
H41B H 0.7610 -0.1499 1.0117 0.054 Uiso 1 1 calc R . .
C42 C 0.8274(3) -0.0042(3) 0.9967(3) 0.0424(7) Uani 1 1 d . . .
H42A H 0.8929 -0.0704 1.0602 0.051 Uiso 1 1 calc R . .
H42B H 0.8755 -0.0028 0.9299 0.051 Uiso 1 1 calc R . .
C43 C 0.8780(3) 0.1552(4) 1.0382(3) 0.0508(8) Uani 1 1 d . . .
H43A H 0.8404 0.2467 1.0389 0.076 Uiso 1 1 calc R . .
H43B H 0.9510 0.1456 0.9894 0.076 Uiso 1 1 calc R . .
H43C H 0.9125 0.0860 1.1120 0.076 Uiso 1 1 calc R . .
C44 C 0.7164(3) 0.2493(3) 0.8861(2) 0.0383(6) Uani 1 1 d . . .
H44A H 0.7885 0.2340 0.8358 0.046 Uiso 1 1 calc R . .
H44B H 0.6964 0.3372 0.8905 0.046 Uiso 1 1 calc R . .
C45 C 0.5907(3) 0.2650(3) 0.8352(2) 0.0347(6) Uani 1 1 d . . .
C46 C 0.5882(3) 0.2724(3) 0.7281(2) 0.0420(7) Uani 1 1 d . . .
H46 H 0.6673 0.2599 0.6901 0.050 Uiso 1 1 calc R . .
C47 C 0.4692(3) 0.2983(3) 0.6756(3) 0.0497(8) Uani 1 1 d . . .
C48 C 0.4680(4) 0.3123(6) 0.5561(3) 0.0844(14) Uani 1 1 d . . .
H48A H 0.5577 0.2955 0.5300 0.127 Uiso 1 1 calc R . .
H48B H 0.4042 0.4049 0.5101 0.127 Uiso 1 1 calc R . .
H48C H 0.4414 0.2453 0.5525 0.127 Uiso 1 1 calc R . .
C49 C 0.3541(3) 0.3159(3) 0.7333(3) 0.0419(7) Uani 1 1 d . . .
H49 H 0.2745 0.3343 0.6986 0.050 Uiso 1 1 calc R . .
C50 C 0.3514(3) 0.3074(3) 0.8425(2) 0.0369(6) Uani 1 1 d . . .
C51 C 0.2236(3) 0.3261(3) 0.9029(3) 0.0479(7) Uani 1 1 d . . .
H51A H 0.1527 0.3407 0.8564 0.072 Uiso 1 1 calc R . .
H51B H 0.1956 0.4057 0.9213 0.072 Uiso 1 1 calc R . .
H51C H 0.2406 0.2441 0.9699 0.072 Uiso 1 1 calc R . .
C52 C 0.4715(3) 0.2847(3) 0.8920(2) 0.0340(6) Uani 1 1 d . . .

loop_
_atom_site_aniso_label
_atom_site_aniso_U_11
_atom_site_aniso_U_22
_atom_site_aniso_U_33
_atom_site_aniso_U_23
_atom_site_aniso_U_13
_atom_site_aniso_U_12
Mn1 0.0390(2) 0.0294(2) 0.0340(2) -0.01105(17) 0.00006(17) -0.01507(17)
Mn2 0.0386(2) 0.0310(2) 0.0362(2) -0.01223(17) 0.00154(17) -0.01372(17)
Mn3 0.0340(2) 0.0301(2) 0.0351(2) -0.01291(17) -0.00331(16) -0.01112(16)
N1 0.0507(14) 0.0375(13) 0.0424(14) -0.0144(11) -0.0037(11) -0.0226(11)
N2 0.0373(12) 0.0326(12) 0.0372(12) -0.0137(10) -0.0012(10) -0.0135(10)
N3 0.0368(12) 0.0330(12) 0.0425(13) -0.0124(10) -0.0081(10) -0.0130(10)
N4 0.0319(11) 0.0376(12) 0.0364(12) -0.0162(10) -0.0010(9) -0.0134(9)
O1 0.0414(11) 0.0335(10) 0.0418(11) -0.0099(9) 0.0015(9) -0.0137(9)
O2 0.0362(10) 0.0380(10) 0.0377(11) -0.0127(9) 0.0014(8) -0.0164(8)
O3 0.0670(15) 0.0372(11) 0.0417(12) -0.0163(10) 0.0004(10) -0.0184(10)
O4 0.0607(14) 0.0404(12) 0.0419(12) -0.0176(10) 0.0022(10) -0.0220(10)
O5 0.0395(11) 0.0310(10) 0.0448(12) -0.0101(9) -0.0015(9) -0.0153(8)
O6 0.0458(12) 0.0398(12) 0.0541(13) -0.0171(10) 0.0130(10) -0.0206(10)
O7 0.0454(12) 0.0372(11) 0.0510(12) -0.0126(9) 0.0083(9) -0.0150(9)
O8 0.0436(11) 0.0351(10) 0.0411(11) -0.0167(9) -0.0062(9) -0.0152(9)
O9 0.0460(11) 0.0348(10) 0.0432(11) -0.0165(9) -0.0111(9) -0.0091(9)
O10 0.0320(9) 0.0353(10) 0.0344(10) -0.0142(8) -0.0025(8) -0.0104(8)
OW1 0.208(12) 0.169(10) 0.088(6) -0.048(6) 0.083(7) -0.123(9)
OW1A 0.077(4) 0.096(5) 0.051(4) 0.012(3) 0.004(3) -0.040(4)
C1 0.0428(16) 0.0303(14) 0.0394(15) -0.0150(12) 0.0045(13) -0.0098(12)
C2 0.0371(15) 0.0354(15) 0.0484(17) -0.0206(13) 0.0035(13) -0.0086(12)
C3 0.0463(18) 0.0479(19) 0.072(2) -0.0220(17) 0.0028(16) -0.0203(15)
C4 0.0394(15) 0.0441(17) 0.0504(18) -0.0202(15) 0.0012(13) -0.0089(13)
C5 0.0529(19) 0.0392(16) 0.0433(17) -0.0128(14) 0.0030(14) -0.0113(14)
C6 0.076(3) 0.054(2) 0.059(2) 0.0047(18) -0.0081(19) -0.023(2)
C7 0.0590(19) 0.0331(15) 0.0509(18) -0.0155(13) 0.0065(15) -0.0183(14)
C8 0.0468(16) 0.0328(14) 0.0454(17) -0.0182(13) 0.0054(13) -0.0148(12)
C9 0.063(2) 0.0314(15) 0.0492(18) -0.0164(13) 0.0014(15) -0.0219(14)
C10 0.060(2) 0.0470(18) 0.059(2) -0.0154(15) -0.0110(16) -0.0306(16)
C11 0.0552(18) 0.0397(16) 0.0454(17) -0.0122(13) 0.0034(14) -0.0261(14)
C12 0.0515(17) 0.0343(15) 0.0343(15) -0.0113(12) 0.0020(12) -0.0133(13)
C13 0.0393(15) 0.0474(17) 0.0534(18) -0.0247(15) -0.0060(13) -0.0138(13)
C14 0.0390(15) 0.0375(14) 0.0400(15) -0.0184(12) 0.0006(12) -0.0144(12)
C15 0.0387(14) 0.0299(13) 0.0374(15) -0.0125(11) 0.0000(11) -0.0121(11)
C16 0.0444(16) 0.0445(16) 0.0461(17) -0.0188(14) 0.0065(13) -0.0189(13)
C17 0.0381(16) 0.0448(17) 0.063(2) -0.0194(16) 0.0062(14) -0.0187(13)
C18 0.047(2) 0.089(3) 0.099(3) -0.045(3) 0.020(2) -0.034(2)
C19 0.0372(15) 0.0435(17) 0.067(2) -0.0188(15) -0.0044(14) -0.0195(13)
C20 0.0408(15) 0.0357(15) 0.0493(17) -0.0159(13) -0.0015(13) -0.0175(12)
C21 0.0559(19) 0.056(2) 0.057(2) -0.0201(16) -0.0104(15) -0.0295(16)
C22 0.0384(15) 0.0289(13) 0.0395(15) -0.0112(12) -0.0017(12) -0.0143(11)
C23 0.0412(15) 0.0426(16) 0.0428(16) -0.0177(14) 0.0107(12) -0.0234(13)
C24 0.0597(19) 0.0488(18) 0.0468(17) -0.0221(15) 0.0102(14) -0.0298(16)
C25 0.088(3) 0.078(3) 0.057(2) -0.032(2) -0.001(2) -0.045(2)
C26 0.0443(18) 0.0455(18) 0.071(2) -0.0109(17) 0.0072(16) -0.0187(15)
C27 0.0502(18) 0.0436(17) 0.0486(18) -0.0188(14) 0.0142(14) -0.0234(15)
C28 0.070(3) 0.049(2) 0.112(4) -0.018(2) 0.037(3) -0.030(2)
C29 0.069(3) 0.112(4) 0.145(5) -0.048(4) 0.030(3) -0.060(3)
C30 0.089(3) 0.0462(19) 0.051(2) -0.0192(16) -0.0195(19) -0.0149(19)
C31 0.0383(14) 0.0343(14) 0.0295(14) -0.0097(11) -0.0006(11) -0.0130(12)
C32 0.0468(16) 0.0450(16) 0.0321(14) -0.0112(12) -0.0011(12) -0.0203(14)
C33 0.062(2) 0.0523(19) 0.057(2) -0.0204(16) -0.0175(17) -0.0185(16)
C34 0.0392(15) 0.0445(16) 0.0352(15) -0.0079(13) -0.0046(12) -0.0154(13)
C35 0.0402(15) 0.0439(16) 0.0334(15) -0.0092(13) -0.0013(12) -0.0140(13)
C36 0.0490(18) 0.0488(19) 0.061(2) -0.0170(16) -0.0075(16) -0.0094(15)
C37 0.0498(17) 0.0362(15) 0.0373(15) -0.0079(12) -0.0028(13) -0.0199(13)
C38 0.0390(15) 0.0325(14) 0.0391(16) -0.0090(12) -0.0032(12) -0.0139(12)
C39 0.0443(17) 0.0363(15) 0.0527(18) -0.0105(13) -0.0063(14) -0.0193(13)
C40 0.0458(17) 0.0382(15) 0.064(2) -0.0151(14) -0.0167(15) -0.0185(13)
C41 0.0533(18) 0.0351(15) 0.0461(17) -0.0194(13) -0.0035(14) -0.0129(13)
C42 0.0385(15) 0.0367(15) 0.0420(16) -0.0154(13) 0.0011(12) -0.0074(12)
C43 0.0381(16) 0.067(2) 0.0479(18) -0.0195(16) -0.0043(13) -0.0241(15)
C44 0.0341(14) 0.0381(15) 0.0406(15) -0.0152(13) -0.0012(11) -0.0131(12)
C45 0.0313(13) 0.0308(13) 0.0379(14) -0.0142(11) -0.0035(11) -0.0079(11)
C46 0.0367(15) 0.0413(15) 0.0389(15) -0.0197(13) -0.0013(12) -0.0048(12)
C47 0.0495(18) 0.0483(17) 0.0433(17) -0.0236(14) -0.0104(14) -0.0060(14)
C48 0.062(2) 0.119(4) 0.060(2) -0.051(3) -0.0144(19) -0.010(2)
C49 0.0379(15) 0.0349(14) 0.0503(17) -0.0184(13) -0.0114(13) -0.0086(12)
C50 0.0361(14) 0.0275(13) 0.0442(16) -0.0139(11) -0.0048(12) -0.0098(11)
C51 0.0381(16) 0.0501(18) 0.0570(19) -0.0186(15) -0.0026(14) -0.0211(14)
C52 0.0367(14) 0.0270(12) 0.0358(14) -0.0120(11) -0.0034(11) -0.0104(11)

loop_
_atom_type_symbol
_atom_type_description
_atom_type_scat_dispersion_real
_atom_type_scat_dispersion_imag
_atom_type_scat_source
C C 0.0033 0.0016 'International Tables Vol C Tables 4.2.6.8 and 6.1.1.4'
H H 0.0000 0.0000 'International Tables Vol C Tables 4.2.6.8 and 6.1.1.4'
N N 0.0061 0.0033 'International Tables Vol C Tables 4.2.6.8 and 6.1.1.4'
O O 0.0106 0.0060 'International Tables Vol C Tables 4.2.6.8 and 6.1.1.4'
Mn Mn 0.3368 0.7283 'International Tables Vol C Tables 4.2.6.8 and 6.1.1.4'

loop_
_geom_angle_atom_site_label_1
_geom_angle_atom_site_label_2
_geom_angle_atom_site_label_3
_geom_angle
_geom_angle_site_symmetry_1
_geom_angle_site_symmetry_3
_geom_angle_publ_flag
O1 Mn1 O5 89.96(9) . . ?
O1 Mn1 O2 172.29(9) . . ?
O5 Mn1 O2 82.61(8) . . ?
O1 Mn1 O3 92.19(9) . . ?
O5 Mn1 O3 92.52(9) . . ?
O2 Mn1 O3 90.19(8) . . ?
O1 Mn1 N1 90.66(9) . . ?
O5 Mn1 N1 178.34(10) . . ?
O2 Mn1 N1 96.83(9) . . ?
O3 Mn1 N1 85.92(9) . . ?
O1 Mn1 N2 92.22(8) . . ?
O5 Mn1 N2 101.97(9) . . ?
O2 Mn1 N2 87.35(8) . . ?
O3 Mn1 N2 164.86(8) . . ?
N1 Mn1 N2 79.55(9) . . ?
O1 Mn1 Mn2 128.25(6) . . ?
O5 Mn1 Mn2 41.45(6) . . ?
O2 Mn1 Mn2 45.39(6) . . ?
O3 Mn1 Mn2 77.09(6) . . ?
N1 Mn1 Mn2 137.41(7) . . ?
N2 Mn1 Mn2 111.06(6) . . ?
O4 Mn2 O8 96.15(8) . . ?
O4 Mn2 O5 92.31(8) . . ?
O8 Mn2 O5 169.94(8) . . ?
O4 Mn2 O6 96.32(9) . . ?
O8 Mn2 O6 91.96(8) . . ?
O5 Mn2 O6 92.50(8) . . ?
O4 Mn2 O10 165.80(8) . . ?
O8 Mn2 O10 69.67(7) . . ?
O5 Mn2 O10 101.87(7) . . ?
O6 Mn2 O10 83.82(8) . . ?
O4 Mn2 O2 86.36(8) . . ?
O8 Mn2 O2 105.06(8) . . ?
O5 Mn2 O2 69.99(7) . . ?
O6 Mn2 O2 162.42(8) . . ?
O10 Mn2 O2 97.80(7) . . ?
O4 Mn2 Mn1 77.55(6) . . ?
O8 Mn2 Mn1 141.59(6) . . ?
O5 Mn2 Mn1 35.94(5) . . ?
O6 Mn2 Mn1 126.23(6) . . ?
O10 Mn2 Mn1 113.81(5) . . ?
O2 Mn2 Mn1 37.42(5) . . ?
O4 Mn2 Mn3 129.56(6) . . ?
O8 Mn2 Mn3 36.03(5) . . ?
O5 Mn2 Mn3 137.22(6) . . ?
O6 Mn2 Mn3 76.48(6) . . ?
O10 Mn2 Mn3 36.65(5) . . ?
O2 Mn2 Mn3 114.99(5) . . ?
Mn1 Mn2 Mn3 145.886(17) . . ?
O9 Mn3 O8 91.51(9) . . ?
O9 Mn3 O10 173.22(9) . . ?
O8 Mn3 O10 81.85(8) . . ?
O9 Mn3 N3 91.51(9) . . ?
O8 Mn3 N3 176.85(9) . . ?
O10 Mn3 N3 95.15(8) . . ?
O9 Mn3 O7 90.31(9) . . ?
O8 Mn3 O7 94.06(9) . . ?
O10 Mn3 O7 88.81(8) . . ?
N3 Mn3 O7 86.80(9) . . ?
O9 Mn3 N4 94.60(9) . . ?
O8 Mn3 N4 99.41(9) . . ?
O10 Mn3 N4 87.87(8) . . ?
N3 Mn3 N4 79.47(9) . . ?
O7 Mn3 N4 165.52(8) . . ?
O9 Mn3 Mn2 128.93(6) . . ?
O8 Mn3 Mn2 41.27(6) . . ?
O10 Mn3 Mn2 44.35(6) . . ?
N3 Mn3 Mn2 136.25(6) . . ?
O7 Mn3 Mn2 78.21(6) . . ?
N4 Mn3 Mn2 108.71(6) . . ?
C9 N1 C10 105.8(2) . . ?
C9 N1 C11 112.2(2) . . ?
C10 N1 C11 107.7(3) . . ?
C9 N1 Mn1 107.66(19) . . ?
C10 N1 Mn1 112.41(19) . . ?
C11 N1 Mn1 110.97(17) . . ?
C12 N2 C13 110.5(2) . . ?
C12 N2 C14 112.1(2) . . ?
C13 N2 C14 105.8(2) . . ?
C12 N2 Mn1 107.47(16) . . ?
C13 N2 Mn1 110.24(18) . . ?
C14 N2 Mn1 110.77(16) . . ?
C40 N3 C41 108.4(2) . . ?
C40 N3 C39 105.1(2) . . ?
C41 N3 C39 111.5(2) . . ?
C40 N3 Mn3 112.38(18) . . ?
C41 N3 Mn3 111.01(18) . . ?
C39 N3 Mn3 108.42(18) . . ?
C42 N4 C43 109.7(2) . . ?
C42 N4 C44 112.4(2) . . ?
C43 N4 C44 107.0(2) . . ?
C42 N4 Mn3 106.59(17) . . ?
C43 N4 Mn3 110.09(17) . . ?
C44 N4 Mn3 111.10(16) . . ?
C1 O1 Mn1 128.08(19) . . ?
C22 O2 Mn1 127.06(17) . . ?
C22 O2 Mn2 132.93(16) . . ?
Mn1 O2 Mn2 97.19(8) . . ?
C23 O3 Mn1 129.34(19) . . ?
C23 O4 Mn2 130.43(19) . . ?
C26 O5 Mn1 120.10(18) . . ?
C26 O5 Mn2 116.49(19) . . ?
Mn1 O5 Mn2 102.61(9) . . ?
C27 O6 Mn2 131.8(2) . . ?
C27 O7 Mn3 126.57(19) . . ?
C30 O8 Mn3 121.88(19) . . ?
C30 O8 Mn2 118.3(2) . . ?
Mn3 O8 Mn2 102.70(8) . . ?
C31 O9 Mn3 130.52(18) . . ?
C52 O10 Mn3 127.44(16) . . ?
C52 O10 Mn2 129.74(15) . . ?
Mn3 O10 Mn2 99.00(8) . . ?
O1 C1 C8 120.2(3) . . ?
O1 C1 C2 120.3(3) . . ?
C8 C1 C2 119.5(3) . . ?
C4 C2 C1 118.7(3) . . ?
C4 C2 C3 120.8(3) . . ?
C1 C2 C3 120.5(3) . . ?
C2 C4 C5 123.0(3) . . ?
C7 C5 C4 117.4(3) . . ?
C7 C5 C6 121.3(3) . . ?
C4 C5 C6 121.2(3) . . ?
C5 C7 C8 121.8(3) . . ?
C7 C8 C1 119.6(3) . . ?
C7 C8 C9 122.5(3) . . ?
C1 C8 C9 117.9(3) . . ?
C8 C9 N1 114.4(2) . . ?
C12 C11 N1 114.2(3) . . ?
N2 C12 C11 112.0(2) . . ?
N2 C14 C15 116.6(2) . . ?
C16 C15 C22 119.8(3) . . ?
C16 C15 C14 120.3(3) . . ?
C22 C15 C14 119.5(2) . . ?
C15 C16 C17 121.9(3) . . ?
C19 C17 C16 117.3(3) . . ?
C19 C17 C18 122.0(3) . . ?
C16 C17 C18 120.7(3) . . ?
C17 C19 C20 123.1(3) . . ?
C19 C20 C22 117.8(3) . . ?
C19 C20 C21 121.2(3) . . ?
C22 C20 C21 121.0(3) . . ?
O2 C22 C15 120.6(2) . . ?
O2 C22 C20 119.5(3) . . ?
C15 C22 C20 119.9(3) . . ?
O3 C23 O4 125.3(3) . . ?
O3 C23 C24 116.8(3) . . ?
O4 C23 C24 117.9(3) . . ?
C25 C24 C23 115.2(3) . . ?
O6 C27 O7 126.1(3) . . ?
O6 C27 C28 118.0(3) . . ?
O7 C27 C28 115.8(3) . . ?
C29 C28 C27 114.0(4) . . ?
O9 C31 C32 120.0(3) . . ?
O9 C31 C38 120.5(2) . . ?
C32 C31 C38 119.5(3) . . ?
C34 C32 C31 118.2(3) . . ?
C34 C32 C33 121.8(3) . . ?
C31 C32 C33 120.0(3) . . ?
C35 C34 C32 123.7(3) . . ?
C34 C35 C37 117.0(3) . . ?
C34 C35 C36 121.8(3) . . ?
C37 C35 C36 121.2(3) . . ?
C35 C37 C38 121.5(3) . . ?
C37 C38 C31 119.9(3) . . ?
C37 C38 C39 120.7(3) . . ?
C31 C38 C39 119.1(3) . . ?
C38 C39 N3 115.7(3) . . ?
N3 C41 C42 113.2(2) . . ?
N4 C42 C41 112.0(2) . . ?
N4 C44 C45 117.0(2) . . ?
C46 C45 C52 119.2(2) . . ?
C46 C45 C44 120.5(3) . . ?
C52 C45 C44 120.1(2) . . ?
C45 C46 C47 121.6(3) . . ?
C49 C47 C46 118.2(3) . . ?
C49 C47 C48 121.5(3) . . ?
C46 C47 C48 120.3(3) . . ?
C47 C49 C50 122.7(3) . . ?
C49 C50 C52 117.8(3) . . ?
C49 C50 C51 120.9(2) . . ?
C52 C50 C51 121.2(3) . . ?
O10 C52 C45 120.3(2) . . ?
O10 C52 C50 119.1(2) . . ?
C45 C52 C50 120.6(2) . . ?

loop_
_geom_bond_atom_site_label_1
_geom_bond_atom_site_label_2
_geom_bond_distance
_geom_bond_site_symmetry_2
_geom_bond_publ_flag
Mn1 Mn2 3.1778(6) 1_555 ?
Mn1 Mn3 6.0838(8) 1_555 ?
Mn1 Mn3 9.9605(10) 1_564 ?
Mn2 Mn3 3.1860(7) 1_555 ?
Mn2 Mn3 9.6217(11) 1_565 ?
Mn1 O1 1.892(2) . ?
Mn1 O5 1.911(2) . ?
Mn1 O2 1.946(2) . ?
Mn1 O3 2.164(2) . ?
Mn1 N1 2.177(2) . ?
Mn1 N2 2.332(2) . ?
Mn1 Mn2 3.1778(6) . ?
Mn2 O4 2.129(2) . ?
Mn2 O8 2.154(2) . ?
Mn2 O5 2.156(2) . ?
Mn2 O6 2.162(2) . ?
Mn2 O10 2.2549(19) . ?
Mn2 O2 2.280(2) . ?
Mn2 Mn3 3.1859(6) . ?
Mn3 O9 1.873(2) . ?
Mn3 O8 1.921(2) . ?
Mn3 O10 1.9255(18) . ?
Mn3 N3 2.191(2) . ?
Mn3 O7 2.195(2) . ?
Mn3 N4 2.316(2) . ?
N1 C9 1.499(4) . ?
N1 C10 1.502(4) . ?
N1 C11 1.508(4) . ?
N2 C12 1.473(4) . ?
N2 C13 1.475(4) . ?
N2 C14 1.481(4) . ?
N3 C40 1.483(4) . ?
N3 C41 1.488(4) . ?
N3 C39 1.505(4) . ?
N4 C42 1.470(4) . ?
N4 C43 1.483(4) . ?
N4 C44 1.491(4) . ?
O1 C1 1.339(3) . ?
O2 C22 1.365(4) . ?
O3 C23 1.258(4) . ?
O4 C23 1.261(4) . ?
O5 C26 1.438(4) . ?
O6 C27 1.235(4) . ?
O7 C27 1.272(4) . ?
O8 C30 1.430(4) . ?
O9 C31 1.348(3) . ?
O10 C52 1.359(3) . ?
OW1 OW1A 1.079(12) . ?
C1 C8 1.395(4) . ?
C1 C2 1.402(4) . ?
C2 C4 1.380(4) . ?
C2 C3 1.516(5) . ?
C4 C5 1.385(5) . ?
C5 C7 1.380(5) . ?
C5 C6 1.518(5) . ?
C7 C8 1.392(5) . ?
C8 C9 1.495(5) . ?
C11 C12 1.508(4) . ?
C14 C15 1.510(4) . ?
C15 C16 1.383(4) . ?
C15 C22 1.394(4) . ?
C16 C17 1.397(4) . ?
C17 C19 1.376(5) . ?
C17 C18 1.505(5) . ?
C19 C20 1.404(5) . ?
C20 C22 1.411(4) . ?
C20 C21 1.496(5) . ?
C23 C24 1.510(4) . ?
C24 C25 1.503(5) . ?
C27 C28 1.525(5) . ?
C28 C29 1.511(7) . ?
C31 C32 1.399(4) . ?
C31 C38 1.406(4) . ?
C32 C34 1.389(4) . ?
C32 C33 1.505(5) . ?
C34 C35 1.386(4) . ?
C35 C37 1.390(4) . ?
C35 C36 1.504(4) . ?
C37 C38 1.392(4) . ?
C38 C39 1.485(4) . ?
C41 C42 1.517(4) . ?
C44 C45 1.508(4) . ?
C45 C46 1.384(4) . ?
C45 C52 1.398(4) . ?
C46 C47 1.403(4) . ?
C47 C49 1.369(5) . ?
C47 C48 1.520(5) . ?
C49 C50 1.402(4) . ?
C50 C52 1.408(4) . ?
C50 C51 1.497(4) . ?

loop_
_geom_hbond_atom_site_label_D
_geom_hbond_atom_site_label_H
_geom_hbond_atom_site_label_A
_geom_hbond_distance_DH
_geom_hbond_distance_HA
_geom_hbond_distance_DA
_geom_hbond_angle_DHA
_geom_hbond_site_symmetry_A
OW1 . O9 . . 3.083(8) . 1_645
OW1A . O7 . . 2.801(6) . 1_645

loop_
_geom_torsion_atom_site_label_1
_geom_torsion_atom_site_label_2
_geom_torsion_atom_site_label_3
_geom_torsion_atom_site_label_4
_geom_torsion
_geom_torsion_site_symmetry_1
_geom_torsion_site_symmetry_2
_geom_torsion_site_symmetry_3
_geom_torsion_site_symmetry_4
_geom_torsion_publ_flag
O1 Mn1 Mn2 O4 -85.38(11) . . . . ?
O5 Mn1 Mn2 O4 -112.02(12) . . . . ?
O2 Mn1 Mn2 O4 100.45(10) . . . . ?
O3 Mn1 Mn2 O4 -2.89(9) . . . . ?
N1 Mn1 Mn2 O4 66.18(12) . . . . ?
N2 Mn1 Mn2 O4 163.74(9) . . . . ?
O1 Mn1 Mn2 O8 -169.55(12) . . . . ?
O5 Mn1 Mn2 O8 163.82(13) . . . . ?
O2 Mn1 Mn2 O8 16.28(12) . . . . ?
O3 Mn1 Mn2 O8 -87.06(11) . . . . ?
N1 Mn1 Mn2 O8 -17.99(13) . . . . ?
N2 Mn1 Mn2 O8 79.58(11) . . . . ?
O1 Mn1 Mn2 O5 26.64(13) . . . . ?
O2 Mn1 Mn2 O5 -147.53(12) . . . . ?
O3 Mn1 Mn2 O5 109.12(12) . . . . ?
N1 Mn1 Mn2 O5 178.19(14) . . . . ?
N2 Mn1 Mn2 O5 -84.24(11) . . . . ?
O1 Mn1 Mn2 O6 3.36(12) . . . . ?
O5 Mn1 Mn2 O6 -23.27(12) . . . . ?
O2 Mn1 Mn2 O6 -170.81(11) . . . . ?
O3 Mn1 Mn2 O6 85.85(10) . . . . ?
N1 Mn1 Mn2 O6 154.92(12) . . . . ?
N2 Mn1 Mn2 O6 -107.51(10) . . . . ?
O1 Mn1 Mn2 O10 103.59(10) . . . . ?
O5 Mn1 Mn2 O10 76.96(11) . . . . ?
O2 Mn1 Mn2 O10 -70.58(10) . . . . ?
O3 Mn1 Mn2 O10 -173.92(9) . . . . ?
N1 Mn1 Mn2 O10 -104.85(11) . . . . ?
N2 Mn1 Mn2 O10 -7.28(8) . . . . ?
O1 Mn1 Mn2 O2 174.17(12) . . . . ?
O5 Mn1 Mn2 O2 147.53(12) . . . . ?
O3 Mn1 Mn2 O2 -103.34(10) . . . . ?
N1 Mn1 Mn2 O2 -34.27(13) . . . . ?
N2 Mn1 Mn2 O2 63.29(10) . . . . ?
O1 Mn1 Mn2 Mn3 127.78(8) . . . . ?
O5 Mn1 Mn2 Mn3 101.14(10) . . . . ?
O2 Mn1 Mn2 Mn3 -46.39(8) . . . . ?
O3 Mn1 Mn2 Mn3 -149.74(7) . . . . ?
N1 Mn1 Mn2 Mn3 -80.67(11) . . . . ?
N2 Mn1 Mn2 Mn3 16.90(7) . . . . ?
O4 Mn2 Mn3 O9 3.70(13) . . . . ?
O8 Mn2 Mn3 O9 29.62(14) . . . . ?
O5 Mn2 Mn3 O9 -162.18(13) . . . . ?
O6 Mn2 Mn3 O9 -83.34(11) . . . . ?
O10 Mn2 Mn3 O9 178.74(13) . . . . ?
O2 Mn2 Mn3 O9 110.80(11) . . . . ?
Mn1 Mn2 Mn3 O9 139.84(10) . . . . ?
O4 Mn2 Mn3 O8 -25.93(13) . . . . ?
O5 Mn2 Mn3 O8 168.19(14) . . . . ?
O6 Mn2 Mn3 O8 -112.97(12) . . . . ?
O10 Mn2 Mn3 O8 149.12(13) . . . . ?
O2 Mn2 Mn3 O8 81.18(12) . . . . ?
Mn1 Mn2 Mn3 O8 110.22(11) . . . . ?
O4 Mn2 Mn3 O10 -175.05(12) . . . . ?
O8 Mn2 Mn3 O10 -149.12(13) . . . . ?
O5 Mn2 Mn3 O10 19.08(12) . . . . ?
O6 Mn2 Mn3 O10 97.91(10) . . . . ?
O2 Mn2 Mn3 O10 -67.94(10) . . . . ?
Mn1 Mn2 Mn3 O10 -38.90(9) . . . . ?
O4 Mn2 Mn3 N3 156.93(12) . . . . ?
O8 Mn2 Mn3 N3 -177.15(15) . . . . ?
O5 Mn2 Mn3 N3 -8.95(13) . . . . ?
O6 Mn2 Mn3 N3 69.89(12) . . . . ?
O10 Mn2 Mn3 N3 -28.03(13) . . . . ?
O2 Mn2 Mn3 N3 -95.97(11) . . . . ?
Mn1 Mn2 Mn3 N3 -66.93(11) . . . . ?
O4 Mn2 Mn3 O7 84.41(10) . . . . ?
O8 Mn2 Mn3 O7 110.34(12) . . . . ?
O5 Mn2 Mn3 O7 -81.47(10) . . . . ?
O6 Mn2 Mn3 O7 -2.63(9) . . . . ?
O10 Mn2 Mn3 O7 -100.55(10) . . . . ?
O2 Mn2 Mn3 O7 -168.49(8) . . . . ?
Mn1 Mn2 Mn3 O7 -139.44(7) . . . . ?
O4 Mn2 Mn3 N4 -108.78(10) . . . . ?
O8 Mn2 Mn3 N4 -82.86(12) . . . . ?
O5 Mn2 Mn3 N4 85.34(10) . . . . ?
O6 Mn2 Mn3 N4 164.18(9) . . . . ?
O10 Mn2 Mn3 N4 66.26(10) . . . . ?
O2 Mn2 Mn3 N4 -1.68(8) . . . . ?
Mn1 Mn2 Mn3 N4 27.37(7) . . . . ?
O1 Mn1 N1 C9 23.18(19) . . . . ?
O2 Mn1 N1 C9 -158.67(18) . . . . ?
O3 Mn1 N1 C9 -68.97(18) . . . . ?
N2 Mn1 N1 C9 115.31(19) . . . . ?
Mn2 Mn1 N1 C9 -134.85(16) . . . . ?
O1 Mn1 N1 C10 139.3(2) . . . . ?
O2 Mn1 N1 C10 -42.5(2) . . . . ?
O3 Mn1 N1 C10 47.2(2) . . . . ?
N2 Mn1 N1 C10 -128.5(2) . . . . ?
Mn2 Mn1 N1 C10 -18.7(3) . . . . ?
O1 Mn1 N1 C11 -100.0(2) . . . . ?
O2 Mn1 N1 C11 78.2(2) . . . . ?
O3 Mn1 N1 C11 167.9(2) . . . . ?
N2 Mn1 N1 C11 -7.83(19) . . . . ?
Mn2 Mn1 N1 C11 102.01(19) . . . . ?
O1 Mn1 N2 C12 74.99(18) . . . . ?
O5 Mn1 N2 C12 165.42(18) . . . . ?
O2 Mn1 N2 C12 -112.72(18) . . . . ?
O3 Mn1 N2 C12 -31.8(4) . . . . ?
N1 Mn1 N2 C12 -15.27(18) . . . . ?
Mn2 Mn1 N2 C12 -152.26(16) . . . . ?
O1 Mn1 N2 C13 -45.53(19) . . . . ?
O5 Mn1 N2 C13 44.90(19) . . . . ?
O2 Mn1 N2 C13 126.76(18) . . . . ?
O3 Mn1 N2 C13 -152.4(3) . . . . ?
N1 Mn1 N2 C13 -135.79(19) . . . . ?
Mn2 Mn1 N2 C13 87.22(17) . . . . ?
O1 Mn1 N2 C14 -162.29(18) . . . . ?
O5 Mn1 N2 C14 -71.86(18) . . . . ?
O2 Mn1 N2 C14 10.00(18) . . . . ?
O3 Mn1 N2 C14 90.9(3) . . . . ?
N1 Mn1 N2 C14 107.45(18) . . . . ?
Mn2 Mn1 N2 C14 -29.54(18) . . . . ?
O9 Mn3 N3 C40 137.2(2) . . . . ?
O10 Mn3 N3 C40 -41.5(2) . . . . ?
O7 Mn3 N3 C40 47.0(2) . . . . ?
N4 Mn3 N3 C40 -128.4(2) . . . . ?
Mn2 Mn3 N3 C40 -22.3(3) . . . . ?
O9 Mn3 N3 C41 -101.23(19) . . . . ?
O10 Mn3 N3 C41 80.03(18) . . . . ?
O7 Mn3 N3 C41 168.54(18) . . . . ?
N4 Mn3 N3 C41 -6.83(18) . . . . ?
Mn2 Mn3 N3 C41 99.29(18) . . . . ?
O9 Mn3 N3 C39 21.5(2) . . . . ?
O10 Mn3 N3 C39 -157.22(19) . . . . ?
O7 Mn3 N3 C39 -68.71(19) . . . . ?
N4 Mn3 N3 C39 115.91(19) . . . . ?
Mn2 Mn3 N3 C39 -137.97(16) . . . . ?
O9 Mn3 N4 C42 73.13(17) . . . . ?
O8 Mn3 N4 C42 165.42(16) . . . . ?
O10 Mn3 N4 C42 -113.20(17) . . . . ?
N3 Mn3 N4 C42 -17.56(16) . . . . ?
O7 Mn3 N4 C42 -36.3(4) . . . . ?
Mn2 Mn3 N4 C42 -153.02(15) . . . . ?
O9 Mn3 N4 C43 -45.8(2) . . . . ?
O8 Mn3 N4 C43 46.5(2) . . . . ?
O10 Mn3 N4 C43 127.91(19) . . . . ?
N3 Mn3 N4 C43 -136.5(2) . . . . ?
O7 Mn3 N4 C43 -155.2(3) . . . . ?
Mn2 Mn3 N4 C43 88.09(19) . . . . ?
O9 Mn3 N4 C44 -164.15(17) . . . . ?
O8 Mn3 N4 C44 -71.85(17) . . . . ?
O10 Mn3 N4 C44 9.52(17) . . . . ?
N3 Mn3 N4 C44 105.16(17) . . . . ?
O7 Mn3 N4 C44 86.4(4) . . . . ?
Mn2 Mn3 N4 C44 -30.29(17) . . . . ?
O5 Mn1 O1 C1 -153.4(2) . . . . ?
O3 Mn1 O1 C1 114.1(2) . . . . ?
N1 Mn1 O1 C1 28.2(2) . . . . ?
N2 Mn1 O1 C1 -51.4(2) . . . . ?
Mn2 Mn1 O1 C1 -170.6(2) . . . . ?
O5 Mn1 O2 C22 141.9(2) . . . . ?
O3 Mn1 O2 C22 -125.6(2) . . . . ?
N1 Mn1 O2 C22 -39.7(2) . . . . ?
N2 Mn1 O2 C22 39.4(2) . . . . ?
Mn2 Mn1 O2 C22 162.9(2) . . . . ?
O5 Mn1 O2 Mn2 -21.00(8) . . . . ?
O3 Mn1 O2 Mn2 71.52(8) . . . . ?
N1 Mn1 O2 Mn2 157.43(8) . . . . ?
N2 Mn1 O2 Mn2 -123.43(8) . . . . ?
O4 Mn2 O2 C22 124.5(2) . . . . ?
O8 Mn2 O2 C22 29.1(2) . . . . ?
O5 Mn2 O2 C22 -141.7(2) . . . . ?
O6 Mn2 O2 C22 -136.0(3) . . . . ?
O10 Mn2 O2 C22 -41.8(2) . . . . ?
Mn1 Mn2 O2 C22 -161.3(3) . . . . ?
Mn3 Mn2 O2 C22 -7.9(2) . . . . ?
O4 Mn2 O2 Mn1 -74.21(9) . . . . ?
O8 Mn2 O2 Mn1 -169.61(7) . . . . ?
O5 Mn2 O2 Mn1 19.59(7) . . . . ?
O6 Mn2 O2 Mn1 25.3(3) . . . . ?
O10 Mn2 O2 Mn1 119.44(8) . . . . ?
Mn3 Mn2 O2 Mn1 153.38(5) . . . . ?
O1 Mn1 O3 C23 134.0(3) . . . . ?
O5 Mn1 O3 C23 43.9(3) . . . . ?
O2 Mn1 O3 C23 -38.7(3) . . . . ?
N1 Mn1 O3 C23 -135.5(3) . . . . ?
N2 Mn1 O3 C23 -119.2(3) . . . . ?
Mn2 Mn1 O3 C23 5.2(2) . . . . ?
O8 Mn2 O4 C23 144.4(3) . . . . ?
O5 Mn2 O4 C23 -30.2(3) . . . . ?
O6 Mn2 O4 C23 -123.0(3) . . . . ?
O10 Mn2 O4 C23 147.2(3) . . . . ?
O2 Mn2 O4 C23 39.6(3) . . . . ?
Mn1 Mn2 O4 C23 2.8(2) . . . . ?
Mn3 Mn2 O4 C23 159.4(2) . . . . ?
O1 Mn1 O5 C26 -28.2(2) . . . . ?
O2 Mn1 O5 C26 153.8(2) . . . . ?
O3 Mn1 O5 C26 63.9(2) . . . . ?
N2 Mn1 O5 C26 -120.5(2) . . . . ?
Mn2 Mn1 O5 C26 131.1(3) . . . . ?
O1 Mn1 O5 Mn2 -159.38(10) . . . . ?
O2 Mn1 O5 Mn2 22.67(8) . . . . ?
O3 Mn1 O5 Mn2 -67.19(10) . . . . ?
N2 Mn1 O5 Mn2 108.36(9) . . . . ?
O4 Mn2 O5 C26 -68.3(2) . . . . ?
O8 Mn2 O5 C26 144.4(4) . . . . ?
O6 Mn2 O5 C26 28.1(2) . . . . ?
O10 Mn2 O5 C26 112.3(2) . . . . ?
O2 Mn2 O5 C26 -153.6(2) . . . . ?
Mn1 Mn2 O5 C26 -133.3(2) . . . . ?
Mn3 Mn2 O5 C26 100.8(2) . . . . ?
O4 Mn2 O5 Mn1 64.96(10) . . . . ?
O8 Mn2 O5 Mn1 -82.4(5) . . . . ?
O6 Mn2 O5 Mn1 161.40(10) . . . . ?
O10 Mn2 O5 Mn1 -114.39(9) . . . . ?
O2 Mn2 O5 Mn1 -20.31(8) . . . . ?
Mn3 Mn2 O5 Mn1 -125.89(7) . . . . ?
O4 Mn2 O6 C27 -130.5(3) . . . . ?
O8 Mn2 O6 C27 -34.0(3) . . . . ?
O5 Mn2 O6 C27 136.9(3) . . . . ?
O10 Mn2 O6 C27 35.3(3) . . . . ?
O2 Mn2 O6 C27 131.6(3) . . . . ?
Mn1 Mn2 O6 C27 150.4(3) . . . . ?
Mn3 Mn2 O6 C27 -1.2(3) . . . . ?
O9 Mn3 O7 C27 137.9(3) . . . . ?
O8 Mn3 O7 C27 46.4(3) . . . . ?
O10 Mn3 O7 C27 -35.4(3) . . . . ?
N3 Mn3 O7 C27 -130.6(3) . . . . ?
N4 Mn3 O7 C27 -112.1(4) . . . . ?
Mn2 Mn3 O7 C27 8.1(3) . . . . ?
O9 Mn3 O8 C30 -22.0(3) . . . . ?
O10 Mn3 O8 C30 156.6(3) . . . . ?
O7 Mn3 O8 C30 68.4(3) . . . . ?
N4 Mn3 O8 C30 -116.9(3) . . . . ?
Mn2 Mn3 O8 C30 135.4(3) . . . . ?
O9 Mn3 O8 Mn2 -157.38(10) . . . . ?
O10 Mn3 O8 Mn2 21.25(8) . . . . ?
O7 Mn3 O8 Mn2 -66.96(10) . . . . ?
N4 Mn3 O8 Mn2 107.71(9) . . . . ?
O4 Mn2 O8 C30 22.8(2) . . . . ?
O5 Mn2 O8 C30 169.9(4) . . . . ?
O6 Mn2 O8 C30 -73.8(2) . . . . ?
O10 Mn2 O8 C30 -156.5(3) . . . . ?
O2 Mn2 O8 C30 110.7(2) . . . . ?
Mn1 Mn2 O8 C30 100.5(2) . . . . ?
Mn3 Mn2 O8 C30 -137.4(3) . . . . ?
O4 Mn2 O8 Mn3 160.18(10) . . . . ?
O5 Mn2 O8 Mn3 -52.7(5) . . . . ?
O6 Mn2 O8 Mn3 63.61(10) . . . . ?
O10 Mn2 O8 Mn3 -19.07(8) . . . . ?
O2 Mn2 O8 Mn3 -111.95(9) . . . . ?
Mn1 Mn2 O8 Mn3 -122.11(7) . . . . ?
O8 Mn3 O9 C31 -155.3(3) . . . . ?
N3 Mn3 O9 C31 23.8(3) . . . . ?
O7 Mn3 O9 C31 110.6(3) . . . . ?
N4 Mn3 O9 C31 -55.7(3) . . . . ?
Mn2 Mn3 O9 C31 -174.3(2) . . . . ?
O8 Mn3 O10 C52 139.5(2) . . . . ?
N3 Mn3 O10 C52 -39.6(2) . . . . ?
O7 Mn3 O10 C52 -126.3(2) . . . . ?
N4 Mn3 O10 C52 39.6(2) . . . . ?
Mn2 Mn3 O10 C52 159.5(2) . . . . ?
O8 Mn3 O10 Mn2 -20.00(8) . . . . ?
N3 Mn3 O10 Mn2 160.96(9) . . . . ?
O7 Mn3 O10 Mn2 74.28(8) . . . . ?
N4 Mn3 O10 Mn2 -119.82(8) . . . . ?
O4 Mn2 O10 C52 -143.0(3) . . . . ?
O8 Mn2 O10 C52 -140.0(2) . . . . ?
O5 Mn2 O10 C52 34.4(2) . . . . ?
O6 Mn2 O10 C52 125.6(2) . . . . ?
O2 Mn2 O10 C52 -36.7(2) . . . . ?
Mn1 Mn2 O10 C52 -1.4(2) . . . . ?
Mn3 Mn2 O10 C52 -158.8(3) . . . . ?
O4 Mn2 O10 Mn3 15.7(4) . . . . ?
O8 Mn2 O10 Mn3 18.78(8) . . . . ?
O5 Mn2 O10 Mn3 -166.89(8) . . . . ?
O6 Mn2 O10 Mn3 -75.62(9) . . . . ?
O2 Mn2 O10 Mn3 122.02(8) . . . . ?
Mn1 Mn2 O10 Mn3 157.36(5) . . . . ?
Mn1 O1 C1 C8 -44.6(4) . . . . ?
Mn1 O1 C1 C2 136.3(2) . . . . ?
O1 C1 C2 C4 -178.8(3) . . . . ?
C8 C1 C2 C4 2.2(4) . . . . ?
O1 C1 C2 C3 3.9(4) . . . . ?
C8 C1 C2 C3 -175.2(3) . . . . ?
C1 C2 C4 C5 -2.3(5) . . . . ?
C3 C2 C4 C5 175.1(3) . . . . ?
C2 C4 C5 C7 1.3(5) . . . . ?
C2 C4 C5 C6 -176.3(3) . . . . ?
C4 C5 C7 C8 -0.2(5) . . . . ?
C6 C5 C7 C8 177.4(3) . . . . ?
C5 C7 C8 C1 0.2(5) . . . . ?
C5 C7 C8 C9 -179.6(3) . . . . ?
O1 C1 C8 C7 179.8(3) . . . . ?
C2 C1 C8 C7 -1.2(4) . . . . ?
O1 C1 C8 C9 -0.4(4) . . . . ?
C2 C1 C8 C9 178.6(3) . . . . ?
C7 C8 C9 N1 -120.7(3) . . . . ?
C1 C8 C9 N1 59.4(4) . . . . ?
C10 N1 C9 C8 175.4(3) . . . . ?
C11 N1 C9 C8 58.2(3) . . . . ?
Mn1 N1 C9 C8 -64.2(3) . . . . ?
C9 N1 C11 C12 -89.7(3) . . . . ?
C10 N1 C11 C12 154.3(3) . . . . ?
Mn1 N1 C11 C12 30.8(3) . . . . ?
C13 N2 C12 C11 156.4(3) . . . . ?
C14 N2 C12 C11 -85.9(3) . . . . ?
Mn1 N2 C12 C11 36.0(3) . . . . ?
N1 C11 C12 N2 -46.3(4) . . . . ?
C12 N2 C14 C15 67.1(3) . . . . ?
C13 N2 C14 C15 -172.4(3) . . . . ?
Mn1 N2 C14 C15 -52.9(3) . . . . ?
N2 C14 C15 C16 -126.8(3) . . . . ?
N2 C14 C15 C22 59.7(3) . . . . ?
C22 C15 C16 C17 -1.2(4) . . . . ?
C14 C15 C16 C17 -174.6(3) . . . . ?
C15 C16 C17 C19 0.8(5) . . . . ?
C15 C16 C17 C18 179.9(3) . . . . ?
C16 C17 C19 C20 -0.9(5) . . . . ?
C18 C17 C19 C20 -180.0(3) . . . . ?
C17 C19 C20 C22 1.3(5) . . . . ?
C17 C19 C20 C21 179.8(3) . . . . ?
Mn1 O2 C22 C15 -48.5(3) . . . . ?
Mn2 O2 C22 C15 108.0(3) . . . . ?
Mn1 O2 C22 C20 131.0(2) . . . . ?
Mn2 O2 C22 C20 -72.6(3) . . . . ?
C16 C15 C22 O2 -178.9(2) . . . . ?
C14 C15 C22 O2 -5.4(4) . . . . ?
C16 C15 C22 C20 1.6(4) . . . . ?
C14 C15 C22 C20 175.1(3) . . . . ?
C19 C20 C22 O2 178.9(2) . . . . ?
C21 C20 C22 O2 0.4(4) . . . . ?
C19 C20 C22 C15 -1.7(4) . . . . ?
C21 C20 C22 C15 179.9(3) . . . . ?
Mn1 O3 C23 O4 -5.2(5) . . . . ?
Mn1 O3 C23 C24 175.2(2) . . . . ?
Mn2 O4 C23 O3 0.0(5) . . . . ?
Mn2 O4 C23 C24 179.6(2) . . . . ?
O3 C23 C24 C25 -156.2(3) . . . . ?
O4 C23 C24 C25 24.2(4) . . . . ?
Mn2 O6 C27 O7 8.1(5) . . . . ?
Mn2 O6 C27 C28 -169.7(3) . . . . ?
Mn3 O7 C27 O6 -12.3(5) . . . . ?
Mn3 O7 C27 C28 165.6(3) . . . . ?
O6 C27 C28 C29 31.3(6) . . . . ?
O7 C27 C28 C29 -146.7(4) . . . . ?
Mn3 O9 C31 C32 145.8(2) . . . . ?
Mn3 O9 C31 C38 -35.1(4) . . . . ?
O9 C31 C32 C34 179.7(3) . . . . ?
C38 C31 C32 C34 0.6(4) . . . . ?
O9 C31 C32 C33 0.4(4) . . . . ?
C38 C31 C32 C33 -178.7(3) . . . . ?
C31 C32 C34 C35 2.1(5) . . . . ?
C33 C32 C34 C35 -178.6(3) . . . . ?
C32 C34 C35 C37 -2.5(4) . . . . ?
C32 C34 C35 C36 177.0(3) . . . . ?
C34 C35 C37 C38 0.1(4) . . . . ?
C36 C35 C37 C38 -179.3(3) . . . . ?
C35 C37 C38 C31 2.5(4) . . . . ?
C35 C37 C38 C39 -171.8(3) . . . . ?
O9 C31 C38 C37 178.1(3) . . . . ?
C32 C31 C38 C37 -2.8(4) . . . . ?
O9 C31 C38 C39 -7.5(4) . . . . ?
C32 C31 C38 C39 171.6(3) . . . . ?
C37 C38 C39 N3 -126.1(3) . . . . ?
C31 C38 C39 N3 59.5(4) . . . . ?
C40 N3 C39 C38 179.5(3) . . . . ?
C41 N3 C39 C38 62.3(3) . . . . ?
Mn3 N3 C39 C38 -60.1(3) . . . . ?
C40 N3 C41 C42 154.6(2) . . . . ?
C39 N3 C41 C42 -90.2(3) . . . . ?
Mn3 N3 C41 C42 30.7(3) . . . . ?
C43 N4 C42 C41 158.4(3) . . . . ?
C44 N4 C42 C41 -82.7(3) . . . . ?
Mn3 N4 C42 C41 39.2(3) . . . . ?
N3 C41 C42 N4 -48.8(3) . . . . ?
C42 N4 C44 C45 68.5(3) . . . . ?
C43 N4 C44 C45 -171.1(2) . . . . ?
Mn3 N4 C44 C45 -50.8(3) . . . . ?
N4 C44 C45 C46 -129.5(3) . . . . ?
N4 C44 C45 C52 56.2(3) . . . . ?
C52 C45 C46 C47 -0.4(4) . . . . ?
C44 C45 C46 C47 -174.7(3) . . . . ?
C45 C46 C47 C49 -0.2(5) . . . . ?
C45 C46 C47 C48 177.2(3) . . . . ?
C46 C47 C49 C50 -0.8(5) . . . . ?
C48 C47 C49 C50 -178.2(4) . . . . ?
C47 C49 C50 C52 2.3(4) . . . . ?
C47 C49 C50 C51 -179.5(3) . . . . ?
Mn3 O10 C52 C45 -49.7(3) . . . . ?
Mn2 O10 C52 C45 103.6(2) . . . . ?
Mn3 O10 C52 C50 131.0(2) . . . . ?
Mn2 O10 C52 C50 -75.8(3) . . . . ?
C46 C45 C52 O10 -177.4(2) . . . . ?
C44 C45 C52 O10 -3.0(4) . . . . ?
C46 C45 C52 C50 2.0(4) . . . . ?
C44 C45 C52 C50 176.3(2) . . . . ?
C49 C50 C52 O10 176.5(2) . . . . ?
C51 C50 C52 O10 -1.7(4) . . . . ?
C49 C50 C52 C45 -2.9(4) . . . . ?
C51 C50 C52 C45 178.9(3) . . . . ?
